data_7203998
loop_
_publ_author_name
'Pl\"ug, Carsten'
'Wallfisch, Bianca'
'Gade Andersen, Heidi'
'Bernhardt, Paul V.'
'Baker, Lisa-Jane'
'Clark, George R.'
'Wah Wong, Ming'
'Wentrup, Curt'

_publ_section_title
;
 Mesoionic pyridopyrimidinylium and pyridooxazinylium olates and
 non-mesoionic pyridopyrimidinones. Structures in the solid state,
 solution, and matrices&#x200A;&#x2020;
;
_journal_issue 10
_journal_name_full 'Journal of the Chemical Society, Perkin Transactions 2'
_journal_page_first 2096
_journal_paper_doi 10.1039/b003933k
_journal_year 2000
_chemical_formula_sum 'C10 H10 N2 O2'
_chemical_formula_weight 190.20
_chemical_name_systematic
; 
 ? 
;
_space_group_IT_number 14
_symmetry_cell_setting monoclinic
_symmetry_space_group_name_Hall '-P 2yn'
_symmetry_space_group_name_H-M 'P 1 21/n 1'
_atom_sites_solution_hydrogens geom
_atom_sites_solution_primary direct
_atom_sites_solution_secondary difmap
_audit_creation_method SHELXL-97
_cell_angle_alpha 90.00
_cell_angle_beta 94.683(8)
_cell_angle_gamma 90.00
_cell_formula_units_Z 8
_cell_length_a 10.189(2)
_cell_length_b 15.928(3)
_cell_length_c 11.200(3)
_cell_measurement_reflns_used 25
_cell_measurement_temperature 296(2)
_cell_measurement_theta_max 14
_cell_measurement_theta_min 10
_cell_volume 1811.6(7)
_computing_cell_refinement 'SET4 in CAD4'
_computing_data_collection CAD4
_computing_data_reduction XTAL3.2
_computing_molecular_graphics PLATON
_computing_publication_material SHELXL-97
_computing_structure_refinement 'SHELXL-97 (Sheldrick, 1997)'
_computing_structure_solution 'SHELXS-97 (Sheldrick, 1990)'
_diffrn_ambient_temperature 295(2)
_diffrn_measured_fraction_theta_full 0.962
_diffrn_measured_fraction_theta_max 0.962
_diffrn_measurement_device_type 'Enraf Nonius CAD4'
_diffrn_measurement_method '\w-2\q scans'
_diffrn_radiation_monochromator graphite
_diffrn_radiation_source 'fine-focus sealed tube'
_diffrn_radiation_type MoK\a
_diffrn_radiation_wavelength 0.71073
_diffrn_reflns_av_R_equivalents 0.1082
_diffrn_reflns_av_sigmaI/netI 0.2193
_diffrn_reflns_limit_h_max 12
_diffrn_reflns_limit_h_min 0
_diffrn_reflns_limit_k_max 18
_diffrn_reflns_limit_k_min 0
_diffrn_reflns_limit_l_max 13
_diffrn_reflns_limit_l_min -13
_diffrn_reflns_number 3377
_diffrn_reflns_theta_full 24.98
_diffrn_reflns_theta_max 24.98
_diffrn_reflns_theta_min 2.23
_diffrn_standards_interval_time 7200
_diffrn_standards_number 3
_exptl_absorpt_coefficient_mu 0.100
_exptl_absorpt_correction_T_max 1.000
_exptl_absorpt_correction_T_min 0.888
_exptl_absorpt_correction_type \y-scans
_exptl_crystal_colour colourless
_exptl_crystal_density_diffrn 1.395
_exptl_crystal_density_method 'not measured'
_exptl_crystal_description prism
_exptl_crystal_F_000 800
_exptl_crystal_size_max 0.53
_exptl_crystal_size_mid 0.13
_exptl_crystal_size_min 0.13
_refine_diff_density_max 0.192
_refine_diff_density_min -0.212
_refine_diff_density_rms 0.050
_refine_ls_extinction_method none
_refine_ls_goodness_of_fit_ref 0.934
_refine_ls_hydrogen_treatment constr
_refine_ls_matrix_type full
_refine_ls_number_parameters 253
_refine_ls_number_reflns 3189
_refine_ls_number_restraints 0
_refine_ls_restrained_S_all 0.934
_refine_ls_R_factor_all 0.2868
_refine_ls_R_factor_gt 0.0514
_refine_ls_shift/su_max 0.000
_refine_ls_shift/su_mean 0.000
_refine_ls_structure_factor_coef Fsqd
_refine_ls_weighting_details 'w=1/[\s^2^(Fo^2^)+(0.0505P)^2^+0.0000P] where P=(Fo^2^+2Fc^2^)/3'
_refine_ls_weighting_scheme calc
_refine_ls_wR_factor_gt 0.1025
_refine_ls_wR_factor_ref 0.1680
_reflns_number_gt 869
_reflns_number_total 3189
_reflns_threshold_expression >2sigma(I)
_cod_data_source_file b003933k.txt
_cod_data_source_block 1618cw1
_cod_depositor_comments
;
The following automatic conversions were performed:

'_refine_ls_weighting_scheme' value 'calc
w=1/[\s^2^(Fo^2^)+(0.0505P)^2^+0.0000P] where P=(Fo^2^+2Fc^2^)/3' was
changed to 'calc'. New tag '_refine_ls_weighting_details' was
created. The value of the new tag was set to
'w=1/[\s^2^(Fo^2^)+(0.0505P)^2^+0.0000P] where P=(Fo^2^+2Fc^2^)/3'.

Automatic conversion script
Id: cif_fix_values 3143 2015-03-26 13:38:13Z robertas 
;
_cod_original_sg_symbol_H-M 'P 2 1 /n'
_cod_database_code 7203998

loop_
_symmetry_equiv_pos_as_xyz
'x, y, z'
'-x+1/2, y+1/2, -z+1/2'
'-x, -y, -z'
'x-1/2, -y-1/2, z-1/2'

loop_
_atom_site_label
_atom_site_type_symbol
_atom_site_fract_x
_atom_site_fract_y
_atom_site_fract_z
_atom_site_U_iso_or_equiv
_atom_site_adp_type
_atom_site_occupancy
_atom_site_calc_flag
_atom_site_refinement_flags
_atom_site_disorder_assembly
_atom_site_disorder_group
N1A N 0.0105(4) 0.7611(3) 0.7995(4) 0.0464(14) Uani 1 d . . .
C2A C 0.1169(6) 0.7299(3) 0.7561(5) 0.0454(16) Uani 1 d . . .
O2A O 0.1278(4) 0.6436(2) 0.7492(4) 0.0583(13) Uani 1 d . . .
C3A C 0.2207(5) 0.7751(4) 0.7166(5) 0.0462(16) Uani 1 d . . .
C4A C 0.2181(6) 0.8623(4) 0.7206(5) 0.0478(17) Uani 1 d . . .
O4A O 0.3000(4) 0.9118(2) 0.6882(4) 0.0661(14) Uani 1 d . . .
N5A N 0.1041(5) 0.8959(3) 0.7724(4) 0.0464(14) Uani 1 d . . .
C6A C 0.0960(6) 0.9812(3) 0.7858(5) 0.058(2) Uani 1 d . . .
H6A H 0.1639 1.0147 0.7620 0.069 Uiso 1 calc R . .
C7A C -0.0072(7) 1.0177(4) 0.8321(6) 0.0622(19) Uani 1 d . . .
H7A H -0.0101 1.0757 0.8403 0.075 Uiso 1 calc R . .
C8A C -0.1119(6) 0.9675(4) 0.8684(5) 0.0615(19) Uani 1 d . . .
H8A H -0.1840 0.9922 0.9004 0.074 Uiso 1 calc R . .
C9A C -0.1050(6) 0.8830(3) 0.8557(5) 0.0565(19) Uani 1 d . . .
H9A H -0.1736 0.8497 0.8787 0.068 Uiso 1 calc R . .
C10A C 0.0040(6) 0.8445(3) 0.8082(5) 0.0437(16) Uani 1 d . . .
C11A C 0.0211(6) 0.5961(3) 0.7800(5) 0.065(2) Uani 1 d . . .
H11A H 0.0409 0.5375 0.7726 0.098 Uiso 1 calc R . .
H11B H -0.0551 0.6099 0.7274 0.098 Uiso 1 calc R . .
H11C H 0.0038 0.6082 0.8612 0.098 Uiso 1 calc R . .
C12A C 0.3373(6) 0.7327(3) 0.6687(6) 0.070(2) Uani 1 d . . .
H12A H 0.3989 0.7745 0.6466 0.104 Uiso 1 calc R . .
H12B H 0.3085 0.6999 0.5996 0.104 Uiso 1 calc R . .
H12C H 0.3791 0.6968 0.7292 0.104 Uiso 1 calc R . .
N1B N 0.0221(5) 1.1528(3) 0.5280(4) 0.0495(14) Uani 1 d . . .
C2B C -0.0148(6) 1.2324(4) 0.5455(5) 0.0450(16) Uani 1 d . . .
O2B O -0.1323(4) 1.2443(2) 0.5927(4) 0.0577(13) Uani 1 d . . .
C3B C 0.0533(6) 1.3033(3) 0.5229(5) 0.0490(17) Uani 1 d . . .
C4B C 0.1763(6) 1.2957(3) 0.4774(5) 0.0520(18) Uani 1 d . . .
O4B O 0.2536(4) 1.3520(2) 0.4503(4) 0.0694(13) Uani 1 d . . .
N5B N 0.2172(4) 1.2094(3) 0.4587(4) 0.0448(13) Uani 1 d . . .
C6B C 0.3370(6) 1.1964(4) 0.4135(5) 0.0562(18) Uani 1 d . . .
H6B H 0.3870 1.2425 0.3937 0.067 Uiso 1 calc R . .
C7B C 0.3837(6) 1.1182(4) 0.3972(6) 0.063(2) Uani 1 d . . .
H7B H 0.4660 1.1104 0.3687 0.075 Uiso 1 calc R . .
C8B C 0.3062(6) 1.0488(4) 0.4240(6) 0.066(2) Uani 1 d . . .
H8B H 0.3365 0.9946 0.4123 0.079 Uiso 1 calc R . .
C9B C 0.1875(6) 1.0611(3) 0.4667(5) 0.0524(18) Uani 1 d . . .
H9B H 0.1369 1.0149 0.4846 0.063 Uiso 1 calc R . .
C10B C 0.1384(6) 1.1433(3) 0.4850(5) 0.0479(17) Uani 1 d . . .
C11B C -0.2060(5) 1.1727(3) 0.6173(5) 0.065(2) Uani 1 d . . .
H11D H -0.2858 1.1896 0.6506 0.097 Uiso 1 calc R . .
H11E H -0.1554 1.1377 0.6736 0.097 Uiso 1 calc R . .
H11F H -0.2272 1.1420 0.5445 0.097 Uiso 1 calc R . .
C12B C 0.0036(7) 1.3905(3) 0.5475(6) 0.075(2) Uani 1 d . . .
H12D H 0.0670 1.4313 0.5260 0.112 Uiso 1 calc R . .
H12E H -0.0094 1.3958 0.6311 0.112 Uiso 1 calc R . .
H12F H -0.0785 1.3998 0.5009 0.112 Uiso 1 calc R . .

loop_
_atom_site_aniso_label
_atom_site_aniso_U_11
_atom_site_aniso_U_22
_atom_site_aniso_U_33
_atom_site_aniso_U_23
_atom_site_aniso_U_13
_atom_site_aniso_U_12
N1A 0.048(3) 0.033(3) 0.058(4) 0.006(2) 0.003(3) 0.000(3)
C2A 0.040(4) 0.038(4) 0.057(5) -0.002(3) -0.001(4) 0.000(3)
O2A 0.050(3) 0.038(2) 0.089(4) -0.003(2) 0.018(3) 0.008(2)
C3A 0.040(4) 0.042(4) 0.057(5) 0.004(3) 0.007(3) 0.009(3)
C4A 0.044(4) 0.049(4) 0.051(5) -0.001(3) 0.002(4) 0.007(3)
O4A 0.053(3) 0.055(3) 0.092(4) 0.007(2) 0.021(3) -0.021(2)
N5A 0.053(4) 0.031(3) 0.054(4) 0.001(2) 0.001(3) -0.004(3)
C6A 0.063(5) 0.043(4) 0.067(5) 0.001(3) 0.001(4) -0.005(4)
C7A 0.075(5) 0.040(4) 0.070(5) 0.000(4) -0.001(4) 0.005(4)
C8A 0.053(5) 0.060(4) 0.072(5) -0.002(4) 0.006(4) 0.010(4)
C9A 0.060(5) 0.044(4) 0.068(5) 0.004(3) 0.017(4) 0.001(3)
C10A 0.049(4) 0.039(4) 0.042(4) -0.002(3) -0.001(3) -0.006(3)
C11A 0.067(5) 0.042(4) 0.087(6) 0.006(4) 0.010(4) 0.006(4)
C12A 0.066(5) 0.058(4) 0.086(5) 0.009(4) 0.015(4) 0.007(4)
N1B 0.043(3) 0.039(3) 0.068(4) -0.007(3) 0.015(3) -0.003(3)
C2B 0.044(4) 0.057(4) 0.033(4) 0.003(3) 0.000(3) 0.004(4)
O2B 0.054(3) 0.047(3) 0.074(3) -0.006(2) 0.020(3) 0.007(2)
C3B 0.056(4) 0.032(3) 0.059(5) 0.002(3) 0.004(4) 0.005(3)
C4B 0.061(5) 0.039(4) 0.056(5) 0.009(3) 0.008(4) -0.002(4)
O4B 0.069(3) 0.045(2) 0.096(4) 0.004(3) 0.017(3) -0.012(2)
N5B 0.047(3) 0.039(3) 0.050(4) 0.002(3) 0.009(3) -0.001(3)
C6B 0.044(4) 0.056(4) 0.069(5) 0.009(4) 0.007(4) -0.013(4)
C7B 0.056(5) 0.059(4) 0.075(5) -0.007(4) 0.018(4) -0.002(4)
C8B 0.064(5) 0.047(4) 0.089(6) -0.009(4) 0.024(4) 0.006(4)
C9B 0.047(4) 0.037(4) 0.073(5) 0.004(3) 0.005(4) -0.003(3)
C10B 0.051(4) 0.037(3) 0.056(5) 0.008(3) 0.009(4) 0.001(3)
C11B 0.049(4) 0.059(4) 0.089(6) 0.010(4) 0.018(4) 0.003(3)
C12B 0.093(6) 0.042(4) 0.090(6) -0.006(4) 0.009(5) 0.007(4)

loop_
_atom_type_symbol
_atom_type_description
_atom_type_scat_dispersion_real
_atom_type_scat_dispersion_imag
_atom_type_scat_source
C C 0.0033 0.0016 'International Tables Vol C Tables 4.2.6.8 and 6.1.1.4'
H H 0.0000 0.0000 'International Tables Vol C Tables 4.2.6.8 and 6.1.1.4'
N N 0.0061 0.0033 'International Tables Vol C Tables 4.2.6.8 and 6.1.1.4'
O O 0.0106 0.0060 'International Tables Vol C Tables 4.2.6.8 and 6.1.1.4'

loop_
_geom_angle_atom_site_label_1
_geom_angle_atom_site_label_2
_geom_angle_atom_site_label_3
_geom_angle
_geom_angle_site_symmetry_1
_geom_angle_site_symmetry_3
_geom_angle_publ_flag
C2A N1A C10A 116.7(5) . . ?
N1A C2A O2A 117.8(5) . . ?
N1A C2A C3A 126.4(5) . . ?
O2A C2A C3A 115.7(5) . . ?
C2A O2A C11A 117.3(4) . . ?
C2A C3A C4A 119.6(5) . . ?
C2A C3A C12A 121.9(5) . . ?
C4A C3A C12A 118.5(5) . . ?
O4A C4A C3A 128.2(6) . . ?
O4A C4A N5A 118.1(5) . . ?
C3A C4A N5A 113.7(5) . . ?
C6A N5A C10A 120.0(5) . . ?
C6A N5A C4A 118.0(5) . . ?
C10A N5A C4A 122.0(4) . . ?
C7A C6A N5A 121.9(5) . . ?
C7A C6A H6A 119.1 . . ?
N5A C6A H6A 119.1 . . ?
C6A C7A C8A 119.8(5) . . ?
C6A C7A H7A 120.1 . . ?
C8A C7A H7A 120.1 . . ?
C9A C8A C7A 118.8(6) . . ?
C9A C8A H8A 120.6 . . ?
C7A C8A H8A 120.6 . . ?
C8A C9A C10A 121.3(6) . . ?
C8A C9A H9A 119.3 . . ?
C10A C9A H9A 119.3 . . ?
N1A C10A N5A 121.5(5) . . ?
N1A C10A C9A 120.4(5) . . ?
N5A C10A C9A 118.1(5) . . ?
O2A C11A H11A 109.5 . . ?
O2A C11A H11B 109.5 . . ?
H11A C11A H11B 109.5 . . ?
O2A C11A H11C 109.5 . . ?
H11A C11A H11C 109.5 . . ?
H11B C11A H11C 109.5 . . ?
C3A C12A H12A 109.5 . . ?
C3A C12A H12B 109.5 . . ?
H12A C12A H12B 109.5 . . ?
C3A C12A H12C 109.5 . . ?
H12A C12A H12C 109.5 . . ?
H12B C12A H12C 109.5 . . ?
C10B N1B C2B 115.5(5) . . ?
N1B C2B O2B 117.0(5) . . ?
N1B C2B C3B 127.2(5) . . ?
O2B C2B C3B 115.8(5) . . ?
C2B O2B C11B 117.7(4) . . ?
C2B C3B C4B 118.8(5) . . ?
C2B C3B C12B 123.1(5) . . ?
C4B C3B C12B 118.1(5) . . ?
O4B C4B C3B 129.0(5) . . ?
O4B C4B N5B 116.7(5) . . ?
C3B C4B N5B 114.3(5) . . ?
C10B N5B C6B 121.2(5) . . ?
C10B N5B C4B 120.9(5) . . ?
C6B N5B C4B 117.9(5) . . ?
C7B C6B N5B 121.4(5) . . ?
C7B C6B H6B 119.3 . . ?
N5B C6B H6B 119.3 . . ?
C6B C7B C8B 119.1(6) . . ?
C6B C7B H7B 120.5 . . ?
C8B C7B H7B 120.5 . . ?
C9B C8B C7B 119.8(5) . . ?
C9B C8B H8B 120.1 . . ?
C7B C8B H8B 120.1 . . ?
C8B C9B C10B 121.3(5) . . ?
C8B C9B H9B 119.3 . . ?
C10B C9B H9B 119.3 . . ?
N1B C10B N5B 123.3(5) . . ?
N1B C10B C9B 119.5(5) . . ?
N5B C10B C9B 117.2(5) . . ?
O2B C11B H11D 109.5 . . ?
O2B C11B H11E 109.5 . . ?
H11D C11B H11E 109.5 . . ?
O2B C11B H11F 109.5 . . ?
H11D C11B H11F 109.5 . . ?
H11E C11B H11F 109.5 . . ?
C3B C12B H12D 109.5 . . ?
C3B C12B H12E 109.5 . . ?
H12D C12B H12E 109.5 . . ?
C3B C12B H12F 109.5 . . ?
H12D C12B H12F 109.5 . . ?
H12E C12B H12F 109.5 . . ?

loop_
_geom_bond_atom_site_label_1
_geom_bond_atom_site_label_2
_geom_bond_distance
_geom_bond_site_symmetry_2
_geom_bond_publ_flag
N1A C2A 1.321(6) . ?
N1A C10A 1.335(6) . ?
C2A O2A 1.381(6) . ?
C2A C3A 1.382(7) . ?
O2A C11A 1.391(6) . ?
C3A C4A 1.389(7) . ?
C3A C12A 1.504(6) . ?
C4A O4A 1.224(6) . ?
C4A N5A 1.444(6) . ?
N5A C6A 1.369(6) . ?
N5A C10A 1.392(6) . ?
C6A C7A 1.342(7) . ?
C6A H6A 0.9300 . ?
C7A C8A 1.419(7) . ?
C7A H7A 0.9300 . ?
C8A C9A 1.356(7) . ?
C8A H8A 0.9300 . ?
C9A C10A 1.410(7) . ?
C9A H9A 0.9300 . ?
C11A H11A 0.9600 . ?
C11A H11B 0.9600 . ?
C11A H11C 0.9600 . ?
C12A H12A 0.9600 . ?
C12A H12B 0.9600 . ?
C12A H12C 0.9600 . ?
N1B C10B 1.324(6) . ?
N1B C2B 1.341(6) . ?
C2B O2B 1.361(6) . ?
C2B C3B 1.361(7) . ?
O2B C11B 1.405(5) . ?
C3B C4B 1.396(7) . ?
C3B C12B 1.511(6) . ?
C4B O4B 1.247(6) . ?
C4B N5B 1.457(6) . ?
N5B C10B 1.370(6) . ?
N5B C6B 1.375(6) . ?
C6B C7B 1.352(7) . ?
C6B H6B 0.9300 . ?
C7B C8B 1.405(7) . ?
C7B H7B 0.9300 . ?
C8B C9B 1.351(7) . ?
C8B H8B 0.9300 . ?
C9B C10B 1.422(7) . ?
C9B H9B 0.9300 . ?
C11B H11D 0.9600 . ?
C11B H11E 0.9600 . ?
C11B H11F 0.9600 . ?
C12B H12D 0.9600 . ?
C12B H12E 0.9600 . ?
C12B H12F 0.9600 . ?

loop_
_geom_hbond_atom_site_label_D
_geom_hbond_atom_site_label_H
_geom_hbond_atom_site_label_A
_geom_hbond_distance_DH
_geom_hbond_distance_HA
_geom_hbond_distance_DA
_geom_hbond_angle_DHA
_geom_hbond_site_symmetry_A
C6A H6A O4A 0.93 2.34 2.666(7) 100.0 .
C6B H6B O4B 0.93 2.33 2.662(7) 100.5 .
